data_7031909
loop_
_publ_author_name
'Sasmal, Ashok'
'Garribba, Eugenio'
'G\'omez-Garc\'ia, Carlos J'
'Desplanches, C\'edric'
'Mitra, Samiran'

_publ_section_title
;
 Switching and redox isomerism in first-row transition metal complexes
 containing redox active Schiff base ligands.
;
_journal_issue 42
_journal_name_full 'Dalton transactions (Cambridge, England : 2003)'
_journal_page_first 15958
_journal_page_last 15967
_journal_paper_doi 10.1039/c4dt01699h
_journal_volume 43
_journal_year 2014
_chemical_formula_sum 'C40 H46 Cl2 N2 Ni O4'
_chemical_formula_weight 748.38
_space_group_crystal_system triclinic
_space_group_IT_number 2
_space_group_name_Hall '-P 1'
_space_group_name_H-M_alt 'P -1'
_symmetry_space_group_name_Hall '-P 1'
_symmetry_space_group_name_H-M 'P -1'
_atom_sites_solution_hydrogens geom
_audit_creation_method SHELXL-2014
_cell_angle_alpha 66.617(5)
_cell_angle_beta 79.473(5)
_cell_angle_gamma 79.908(5)
_cell_formula_units_Z 2
_cell_length_a 12.151(5)
_cell_length_b 13.045(5)
_cell_length_c 14.498(5)
_cell_measurement_reflns_used 7662
_cell_measurement_temperature 293(2)
_cell_measurement_theta_max 24.28
_cell_measurement_theta_min 2.16
_cell_volume 2060.4(14)
_computing_cell_refinement 'Bruker SAINT'
_computing_data_collection 'Bruker APEX2'
_computing_data_reduction 'Bruker SAINT'
_computing_structure_refinement 'SHELXL-2014(Sheldrick, 2014)'
_computing_structure_solution 'SHELXS-2013(Sheldrick, 2013)'
_diffrn_ambient_temperature 293(2)
_diffrn_measured_fraction_theta_full 0.997
_diffrn_measured_fraction_theta_max 0.982
_diffrn_measurement_device_type 'Bruker APEX-II CCD'
_diffrn_measurement_method '\f and \w scans'
_diffrn_radiation_type MoK\a
_diffrn_radiation_wavelength 0.71073
_diffrn_reflns_av_R_equivalents 0.0397
_diffrn_reflns_av_unetI/netI 0.0509
_diffrn_reflns_Laue_measured_fraction_full 0.997
_diffrn_reflns_Laue_measured_fraction_max 0.982
_diffrn_reflns_limit_h_max 15
_diffrn_reflns_limit_h_min -15
_diffrn_reflns_limit_k_max 16
_diffrn_reflns_limit_k_min -16
_diffrn_reflns_limit_l_max 18
_diffrn_reflns_limit_l_min -18
_diffrn_reflns_number 32043
_diffrn_reflns_point_group_measured_fraction_full 0.997
_diffrn_reflns_point_group_measured_fraction_max 0.982
_diffrn_reflns_theta_full 25.242
_diffrn_reflns_theta_max 27.470
_diffrn_reflns_theta_min 1.716
_exptl_absorpt_coefficient_mu 0.639
_exptl_absorpt_correction_T_max 0.932
_exptl_absorpt_correction_T_min 0.909
_exptl_absorpt_correction_type multi-scan
_exptl_absorpt_process_details 'SADABS 2008/1 (Bruker AXS)'
_exptl_crystal_colour Green
_exptl_crystal_density_diffrn 1.206
_exptl_crystal_description Block
_exptl_crystal_F_000 788.0
_exptl_crystal_size_max 0.15
_exptl_crystal_size_mid 0.13
_exptl_crystal_size_min 0.11
_platon_squeeze_details
;
;
_refine_diff_density_max 0.415
_refine_diff_density_min -0.406
_refine_diff_density_rms 0.053
_refine_ls_extinction_method none
_refine_ls_goodness_of_fit_ref 0.886
_refine_ls_hydrogen_treatment constr
_refine_ls_matrix_type full
_refine_ls_number_parameters 442
_refine_ls_number_reflns 9261
_refine_ls_number_restraints 0
_refine_ls_restrained_S_all 0.886
_refine_ls_R_factor_all 0.0781
_refine_ls_R_factor_gt 0.0456
_refine_ls_shift/su_max 0.045
_refine_ls_shift/su_mean 0.004
_refine_ls_structure_factor_coef Fsqd
_refine_ls_weighting_details 'w=1/[\s^2^(Fo^2^)+(0.0669P)^2^+1.1820P] where P=(Fo^2^+2Fc^2^)/3'
_refine_ls_weighting_scheme calc
_refine_ls_wR_factor_gt 0.1171
_refine_ls_wR_factor_ref 0.1303
_reflns_Friedel_coverage 0.000
_reflns_number_gt 5958
_reflns_number_total 9261
_reflns_threshold_expression 'I > 2\s(I)'
_cod_data_source_file c4dt01699h2.cif
_cod_data_source_block 4
_cod_depositor_comments
;
The following automatic conversions were performed:

'_exptl_absorpt_correction_type' value 'Multi-scan' changed to
'multi-scan' according to
/usr/data/users/saulius/crontab/automatic-downloads/rss-feeds/RSC/lib/dictionaries/cif_core.dic
dictionary named 'cif_core.dic' version 2.4.2 from 2011-04-26.

Automatic conversion script
Id: cif_fix_values 2281 2013-09-26 08:29:07Z andrius 

 Adding full bibliography for 7031906--7031910.cif.
;
_cod_database_code 7031909
_shelx_space_group_comment
;
The symmetry employed for this shelxl refinement is uniquely defined
by the following loop, which should always be used as a source of
symmetry information in preference to the above space-group names.
They are only intended as comments.
;
_shelxl_version_number 2014-3

loop_
_space_group_symop_operation_xyz
'x, y, z'
'-x, -y, -z'

loop_
_atom_site_label
_atom_site_type_symbol
_atom_site_fract_x
_atom_site_fract_y
_atom_site_fract_z
_atom_site_U_iso_or_equiv
_atom_site_adp_type
_atom_site_occupancy
_atom_site_site_symmetry_order
_atom_site_calc_flag
_atom_site_refinement_flags_posn
_atom_site_refinement_flags_adp
C25 C 0.3936(3) 0.8114(2) 0.1328(2) 0.0592(8) Uani 1 1 d . .
C26 C 0.0748(2) 0.5686(2) 0.2703(2) 0.0534(7) Uani 1 1 d . .
C27 C 0.1704(3) -0.1847(2) 0.5652(2) 0.0584(8) Uani 1 1 d . .
C28 C 0.3444(3) 0.1376(2) 0.5754(2) 0.0531(7) Uani 1 1 d . .
C29 C 0.0772(3) 0.4726(3) 0.3756(3) 0.0747(10) Uani 1 1 d . .
H29A H 0.0015 0.4622 0.4082 0.112 Uiso 1 1 calc R U
H29B H 0.1134 0.4043 0.3678 0.112 Uiso 1 1 calc R U
H29C H 0.1183 0.4915 0.4162 0.112 Uiso 1 1 calc R U
C30 C 0.0062(3) 0.5404(3) 0.2068(3) 0.0771(10) Uani 1 1 d . .
H30A H -0.0692 0.5310 0.2405 0.116 Uiso 1 1 calc R U
H30B H 0.0043 0.6004 0.1415 0.116 Uiso 1 1 calc R U
H30C H 0.0405 0.4720 0.1984 0.116 Uiso 1 1 calc R U
C33 C 0.5180(3) 0.8174(3) 0.0910(4) 0.1047(16) Uani 1 1 d . .
H33A H 0.5382 0.8894 0.0807 0.157 Uiso 1 1 calc R U
H33B H 0.5629 0.7593 0.1384 0.157 Uiso 1 1 calc R U
H33C H 0.5313 0.8072 0.0277 0.157 Uiso 1 1 calc R U
C34 C 0.3735(4) 0.8294(3) 0.2329(3) 0.0898(12) Uani 1 1 d . .
H34A H 0.3967 0.9005 0.2218 0.135 Uiso 1 1 calc R U
H34B H 0.2949 0.8288 0.2584 0.135 Uiso 1 1 calc R U
H34C H 0.4165 0.7702 0.2812 0.135 Uiso 1 1 calc R U
C36 C 0.3246(4) 0.0714(3) 0.6894(3) 0.0887(12) Uani 1 1 d . .
H36A H 0.3643 -0.0027 0.7052 0.133 Uiso 1 1 calc R U
H36B H 0.3516 0.1092 0.7243 0.133 Uiso 1 1 calc R U
H36C H 0.2455 0.0662 0.7104 0.133 Uiso 1 1 calc R U
C31 C 0.0142(3) 0.6755(3) 0.2867(3) 0.0869(12) Uani 1 1 d . .
H31A H -0.0613 0.6629 0.3188 0.130 Uiso 1 1 calc R U
H31B H 0.0541 0.6929 0.3291 0.130 Uiso 1 1 calc R U
H31C H 0.0121 0.7372 0.2225 0.130 Uiso 1 1 calc R U
C35 C 0.2799(3) 0.2553(3) 0.5531(3) 0.0825(11) Uani 1 1 d . .
H35A H 0.2007 0.2492 0.5724 0.124 Uiso 1 1 calc R U
H35B H 0.3052 0.2908 0.5908 0.124 Uiso 1 1 calc R U
H35C H 0.2935 0.2994 0.4820 0.124 Uiso 1 1 calc R U
C37 C 0.4710(3) 0.1439(3) 0.5455(3) 0.0747(10) Uani 1 1 d . .
H37A H 0.5095 0.0694 0.5602 0.112 Uiso 1 1 calc R U
H37B H 0.4858 0.1875 0.4744 0.112 Uiso 1 1 calc R U
H37C H 0.4974 0.1789 0.5832 0.112 Uiso 1 1 calc R U
C32 C 0.3245(4) 0.9066(3) 0.0573(3) 0.0971(13) Uani 1 1 d . .
H32A H 0.3483 0.9773 0.0465 0.146 Uiso 1 1 calc R U
H32B H 0.3357 0.8961 -0.0058 0.146 Uiso 1 1 calc R U
H32C H 0.2461 0.9061 0.0838 0.146 Uiso 1 1 calc R U
C38 C 0.2636(4) -0.2679(3) 0.6215(4) 0.1050(15) Uani 1 1 d . .
H38A H 0.2882 -0.2392 0.6650 0.158 Uiso 1 1 calc R U
H38B H 0.2352 -0.3387 0.6616 0.158 Uiso 1 1 calc R U
H38C H 0.3259 -0.2782 0.5735 0.158 Uiso 1 1 calc R U
C39 C 0.0736(3) -0.1733(4) 0.6443(3) 0.1007(14) Uani 1 1 d . .
H39A H 0.0978 -0.1419 0.6860 0.151 Uiso 1 1 calc R U
H39B H 0.0116 -0.1247 0.6113 0.151 Uiso 1 1 calc R U
H39C H 0.0503 -0.2460 0.6858 0.151 Uiso 1 1 calc R U
C40 C 0.1354(5) -0.2335(4) 0.4988(3) 0.125(2) Uani 1 1 d . .
H40A H 0.1087 -0.3049 0.5398 0.188 Uiso 1 1 calc R U
H40B H 0.0762 -0.1834 0.4624 0.188 Uiso 1 1 calc R U
H40C H 0.1987 -0.2435 0.4515 0.188 Uiso 1 1 calc R U
Ni1 Ni 0.35388(3) 0.27982(3) 0.20027(3) 0.03964(11) Uani 1 1 d . .
Cl1 Cl -0.03668(7) 0.00933(7) 0.13038(7) 0.0696(2) Uani 1 1 d . .
Cl2 Cl 0.86571(6) 0.48280(7) 0.04357(8) 0.0774(3) Uani 1 1 d . .
N1 N 0.25911(16) 0.15127(16) 0.25229(16) 0.0374(5) Uani 1 1 d . .
N2 N 0.44563(16) 0.41127(16) 0.15386(15) 0.0344(4) Uani 1 1 d . .
O1 O 0.31159(15) 0.29340(15) 0.06587(14) 0.0478(4) Uani 1 1 d . .
O2 O 0.36130(16) 0.22187(15) 0.35586(14) 0.0507(5) Uani 1 1 d . .
O4 O 0.23112(14) 0.40111(15) 0.21761(14) 0.0472(4) Uani 1 1 d . .
O3 O 0.50669(15) 0.19797(15) 0.17501(16) 0.0541(5) Uani 1 1 d . .
C6 C 0.1204(2) 0.0789(2) 0.1933(2) 0.0429(6) Uani 1 1 d . .
H6 H 0.0969 0.0282 0.2575 0.051 Uiso 1 1 calc R U
C8 C 0.3119(2) 0.1356(2) 0.40502(19) 0.0400(6) Uani 1 1 d . .
C13 C 0.5570(2) 0.3824(2) 0.12942(18) 0.0357(5) Uani 1 1 d . .
C12 C 0.2164(2) -0.0194(2) 0.4042(2) 0.0448(6) Uani 1 1 d . .
H12 H 0.1900 -0.0541 0.3689 0.054 Uiso 1 1 calc R U
C1 C 0.2061(2) 0.1460(2) 0.18021(19) 0.0387(6) Uani 1 1 d . .
C17 C 0.7533(2) 0.4041(2) 0.0793(2) 0.0455(6) Uani 1 1 d . .
C7 C 0.2583(2) 0.0869(2) 0.35004(19) 0.0386(6) Uani 1 1 d . .
C24 C 0.4253(2) 0.6135(2) 0.1320(2) 0.0442(6) Uani 1 1 d . .
H24 H 0.4990 0.6247 0.1022 0.053 Uiso 1 1 calc R U
C11 C 0.2142(2) -0.0703(2) 0.5052(2) 0.0470(6) Uani 1 1 d . .
C18 C 0.6472(2) 0.4501(2) 0.0953(2) 0.0419(6) Uani 1 1 d . .
H18 H 0.6328 0.5262 0.0841 0.050 Uiso 1 1 calc R U
C2 C 0.2396(2) 0.2275(2) 0.0793(2) 0.0423(6) Uani 1 1 d . .
C5 C 0.0725(2) 0.0886(2) 0.1122(2) 0.0486(7) Uani 1 1 d . .
C9 C 0.3015(2) 0.0827(2) 0.5144(2) 0.0449(6) Uani 1 1 d . .
C14 C 0.5825(2) 0.2640(2) 0.1434(2) 0.0412(6) Uani 1 1 d . .
C22 C 0.2426(2) 0.6801(2) 0.1942(2) 0.0488(7) Uani 1 1 d . .
H22 H 0.1966 0.7396 0.2062 0.059 Uiso 1 1 calc R U
C16 C 0.7795(2) 0.2897(2) 0.0912(2) 0.0520(7) Uani 1 1 d . .
H16 H 0.8536 0.2610 0.0777 0.062 Uiso 1 1 calc R U
C20 C 0.2672(2) 0.4928(2) 0.19847(19) 0.0373(5) Uani 1 1 d . .
C21 C 0.1959(2) 0.5843(2) 0.2192(2) 0.0420(6) Uani 1 1 d . .
C19 C 0.3867(2) 0.5070(2) 0.15716(18) 0.0373(5) Uani 1 1 d . .
C23 C 0.3566(2) 0.6981(2) 0.1508(2) 0.0454(6) Uani 1 1 d . .
C3 C 0.1875(3) 0.2292(2) -0.0020(2) 0.0533(7) Uani 1 1 d . .
H3 H 0.2096 0.2778 -0.0675 0.064 Uiso 1 1 calc R U
C10 C 0.2546(2) -0.0148(2) 0.5583(2) 0.0500(7) Uani 1 1 d . .
H10 H 0.2479 -0.0487 0.6286 0.060 Uiso 1 1 calc R U
C15 C 0.6967(2) 0.2230(2) 0.1219(2) 0.0535(7) Uani 1 1 d . .
H15 H 0.7145 0.1481 0.1294 0.064 Uiso 1 1 calc R U
C4 C 0.1073(3) 0.1626(2) 0.0133(2) 0.0570(8) Uani 1 1 d . .
H4 H 0.0750 0.1654 -0.0413 0.068 Uiso 1 1 calc R U

loop_
_atom_site_aniso_label
_atom_site_aniso_U_11
_atom_site_aniso_U_22
_atom_site_aniso_U_33
_atom_site_aniso_U_23
_atom_site_aniso_U_13
_atom_site_aniso_U_12
C25 0.0662(19) 0.0398(15) 0.073(2) -0.0304(16) 0.0210(16) -0.0193(14)
C26 0.0375(14) 0.0538(17) 0.072(2) -0.0334(16) 0.0086(13) -0.0069(12)
C27 0.070(2) 0.0442(16) 0.0518(18) -0.0086(14) 0.0071(15) -0.0224(15)
C28 0.0592(18) 0.0529(17) 0.0515(17) -0.0219(14) -0.0074(14) -0.0116(14)
C29 0.065(2) 0.080(2) 0.071(2) -0.026(2) 0.0226(17) -0.0233(18)
C30 0.0457(18) 0.094(3) 0.105(3) -0.053(2) -0.0100(18) -0.0031(17)
C33 0.081(3) 0.069(2) 0.175(4) -0.072(3) 0.054(3) -0.044(2)
C34 0.114(3) 0.072(2) 0.103(3) -0.054(2) 0.016(2) -0.040(2)
C36 0.124(3) 0.102(3) 0.052(2) -0.030(2) -0.005(2) -0.048(3)
C31 0.053(2) 0.080(2) 0.134(4) -0.064(3) 0.027(2) -0.0066(17)
C35 0.099(3) 0.074(2) 0.096(3) -0.057(2) -0.019(2) 0.001(2)
C37 0.060(2) 0.094(3) 0.084(3) -0.043(2) -0.0147(18) -0.0184(19)
C32 0.133(4) 0.0389(19) 0.106(3) -0.020(2) 0.001(3) -0.011(2)
C38 0.120(4) 0.055(2) 0.116(4) -0.009(2) 0.001(3) -0.022(2)
C39 0.091(3) 0.087(3) 0.107(3) -0.028(3) 0.036(2) -0.037(2)
C40 0.214(6) 0.091(3) 0.083(3) -0.022(2) 0.012(3) -0.108(4)
Ni1 0.03733(18) 0.03320(18) 0.0490(2) -0.01645(15) 0.00217(14) -0.01109(13)
Cl1 0.0617(5) 0.0707(5) 0.0911(6) -0.0378(5) -0.0108(4) -0.0258(4)
Cl2 0.0370(4) 0.0682(5) 0.1270(8) -0.0392(5) 0.0069(4) -0.0185(4)
N1 0.0363(11) 0.0350(11) 0.0425(12) -0.0182(10) 0.0042(9) -0.0090(9)
N2 0.0330(10) 0.0329(11) 0.0370(11) -0.0145(9) 0.0012(8) -0.0058(8)
O1 0.0518(11) 0.0423(10) 0.0485(11) -0.0155(9) 0.0023(9) -0.0160(8)
O2 0.0584(12) 0.0427(10) 0.0536(12) -0.0159(9) -0.0036(9) -0.0215(9)
O4 0.0378(10) 0.0429(10) 0.0654(12) -0.0266(9) 0.0043(8) -0.0123(8)
O3 0.0446(11) 0.0347(10) 0.0798(14) -0.0209(10) 0.0028(10) -0.0091(8)
C6 0.0429(14) 0.0389(14) 0.0499(16) -0.0210(13) 0.0017(12) -0.0099(11)
C8 0.0400(14) 0.0350(13) 0.0439(15) -0.0152(12) -0.0008(11) -0.0054(11)
C13 0.0352(13) 0.0344(13) 0.0358(13) -0.0125(11) 0.0012(10) -0.0074(10)
C12 0.0463(15) 0.0396(14) 0.0490(16) -0.0177(13) 0.0043(12) -0.0147(12)
C1 0.0385(13) 0.0358(13) 0.0449(15) -0.0204(12) 0.0026(11) -0.0077(10)
C17 0.0364(14) 0.0460(15) 0.0512(16) -0.0147(13) 0.0006(12) -0.0124(11)
C7 0.0351(13) 0.0383(13) 0.0424(15) -0.0177(12) 0.0046(11) -0.0081(10)
C24 0.0420(14) 0.0370(14) 0.0531(16) -0.0200(13) 0.0100(12) -0.0129(11)
C11 0.0498(16) 0.0411(15) 0.0479(16) -0.0157(13) 0.0054(12) -0.0144(12)
C18 0.0364(13) 0.0373(13) 0.0520(16) -0.0180(12) 0.0002(11) -0.0074(11)
C2 0.0434(14) 0.0348(13) 0.0478(16) -0.0164(12) 0.0005(12) -0.0064(11)
C5 0.0437(15) 0.0444(15) 0.0661(19) -0.0295(15) -0.0021(13) -0.0105(12)
C9 0.0429(14) 0.0458(15) 0.0470(16) -0.0204(13) -0.0010(12) -0.0057(12)
C14 0.0402(14) 0.0354(13) 0.0461(15) -0.0151(12) 0.0014(11) -0.0072(11)
C22 0.0468(15) 0.0400(15) 0.0585(18) -0.0241(14) 0.0075(13) -0.0035(12)
C16 0.0358(14) 0.0527(17) 0.0644(19) -0.0237(15) 0.0029(13) -0.0024(12)
C20 0.0368(13) 0.0353(13) 0.0400(14) -0.0149(11) -0.0014(10) -0.0060(10)
C21 0.0382(14) 0.0404(14) 0.0459(15) -0.0176(12) 0.0022(11) -0.0053(11)
C19 0.0382(13) 0.0347(13) 0.0387(14) -0.0148(11) 0.0010(10) -0.0067(10)
C23 0.0495(15) 0.0351(14) 0.0507(16) -0.0192(12) 0.0091(12) -0.0111(11)
C3 0.0660(19) 0.0457(16) 0.0486(17) -0.0152(14) -0.0081(14) -0.0127(14)
C10 0.0556(17) 0.0500(16) 0.0417(16) -0.0154(13) 0.0029(13) -0.0132(13)
C15 0.0460(16) 0.0388(15) 0.072(2) -0.0222(14) -0.0010(14) 0.0011(12)
C4 0.066(2) 0.0531(18) 0.062(2) -0.0282(16) -0.0166(16) -0.0071(15)

loop_
_atom_type_symbol
_atom_type_description
_atom_type_scat_dispersion_real
_atom_type_scat_dispersion_imag
_atom_type_scat_source
Ni Ni 0.3393 1.1124 'International Tables Vol C Tables 4.2.6.8 and 6.1.1.4'
Cl Cl 0.1484 0.1585 'International Tables Vol C Tables 4.2.6.8 and 6.1.1.4'
O O 0.0106 0.0060 'International Tables Vol C Tables 4.2.6.8 and 6.1.1.4'
N N 0.0061 0.0033 'International Tables Vol C Tables 4.2.6.8 and 6.1.1.4'
C C 0.0033 0.0016 'International Tables Vol C Tables 4.2.6.8 and 6.1.1.4'
H H 0.0000 0.0000 'International Tables Vol C Tables 4.2.6.8 and 6.1.1.4'

loop_
_geom_angle_atom_site_label_1
_geom_angle_atom_site_label_2
_geom_angle_atom_site_label_3
_geom_angle
C23 C25 C33 111.8(2)
C23 C25 C32 110.1(3)
C33 C25 C32 108.3(3)
C23 C25 C34 109.2(2)
C33 C25 C34 108.8(3)
C32 C25 C34 108.5(3)
C21 C26 C30 111.2(2)
C21 C26 C31 111.6(2)
C30 C26 C31 108.1(3)
C21 C26 C29 108.9(2)
C30 C26 C29 109.6(3)
C31 C26 C29 107.4(3)
C40 C27 C11 112.7(3)
C40 C27 C39 110.8(3)
C11 C27 C39 109.3(3)
C40 C27 C38 107.2(3)
C11 C27 C38 109.4(3)
C39 C27 C38 107.2(3)
C35 C28 C37 111.0(3)
C35 C28 C36 108.0(3)
C37 C28 C36 107.6(3)
C35 C28 C9 108.1(3)
C37 C28 C9 109.6(2)
C36 C28 C9 112.4(3)
N1 Ni1 O3 99.84(8)
N1 Ni1 N2 177.16(8)
O3 Ni1 N2 82.04(8)
N1 Ni1 O4 98.11(8)
O3 Ni1 O4 161.74(7)
N2 Ni1 O4 79.89(8)
N1 Ni1 O1 81.19(8)
O3 Ni1 O1 91.42(8)
N2 Ni1 O1 100.94(7)
O4 Ni1 O1 94.57(8)
N1 Ni1 O2 79.03(8)
O3 Ni1 O2 92.73(8)
N2 Ni1 O2 98.81(7)
O4 Ni1 O2 87.45(8)
O1 Ni1 O2 160.20(7)
C7 N1 C1 130.9(2)
C7 N1 Ni1 115.82(16)
C1 N1 Ni1 113.27(16)
C19 N2 C13 132.8(2)
C19 N2 Ni1 114.71(15)
C13 N2 Ni1 112.45(15)
C2 O1 Ni1 111.31(16)
C8 O2 Ni1 112.61(16)
C20 O4 Ni1 113.49(16)
C14 O3 Ni1 110.94(16)
C5 C6 C1 120.0(3)
O2 C8 C9 122.8(2)
O2 C8 C7 119.3(2)
C9 C8 C7 117.8(2)
N2 C13 C18 129.1(2)
N2 C13 C14 112.5(2)
C18 C13 C14 118.4(2)
C11 C12 C7 121.3(2)
N1 C1 C6 128.0(2)
N1 C1 C2 112.7(2)
C6 C1 C2 119.1(2)
C18 C17 C16 122.3(2)
C18 C17 Cl2 121.1(2)
C16 C17 Cl2 116.5(2)
N1 C7 C12 128.7(2)
N1 C7 C8 112.4(2)
C12 C7 C8 118.9(2)
C23 C24 C19 121.2(2)
C12 C11 C10 118.4(2)
C12 C11 C27 122.5(2)
C10 C11 C27 119.1(3)
C17 C18 C13 120.0(2)
O1 C2 C3 122.2(2)
O1 C2 C1 120.8(2)
C3 C2 C1 117.0(2)
C6 C5 C4 121.9(2)
C6 C5 Cl1 119.4(2)
C4 C5 Cl1 118.7(2)
C10 C9 C8 117.5(2)
C10 C9 C28 122.8(3)
C8 C9 C28 119.7(2)
O3 C14 C15 120.1(2)
O3 C14 C13 122.0(2)
C15 C14 C13 117.9(2)
C21 C22 C23 125.8(2)
C15 C16 C17 119.6(2)
O4 C20 C21 121.7(2)
O4 C20 C19 119.5(2)
C21 C20 C19 118.8(2)
C22 C21 C20 116.9(2)
C22 C21 C26 123.1(2)
C20 C21 C26 120.0(2)
N2 C19 C24 129.1(2)
N2 C19 C20 112.1(2)
C24 C19 C20 118.7(2)
C24 C23 C22 118.5(2)
C24 C23 C25 124.3(2)
C22 C23 C25 117.2(2)
C4 C3 C2 122.1(3)
C9 C10 C11 125.2(3)
C16 C15 C14 121.7(3)
C3 C4 C5 119.8(3)

loop_
_geom_bond_atom_site_label_1
_geom_bond_atom_site_label_2
_geom_bond_distance
C25 C23 1.530(4)
C25 C33 1.526(4)
C25 C32 1.529(5)
C25 C34 1.529(5)
C26 C21 1.530(4)
C26 C30 1.529(4)
C26 C31 1.543(4)
C26 C29 1.545(5)
C27 C40 1.499(5)
C27 C11 1.531(4)
C27 C39 1.518(5)
C27 C38 1.527(5)
C28 C35 1.533(4)
C28 C37 1.529(4)
C28 C36 1.526(4)
C28 C9 1.540(4)
Ni1 N1 2.016(2)
Ni1 O3 2.0222(19)
Ni1 N2 2.029(2)
Ni1 O4 2.0355(18)
Ni1 O1 2.038(2)
Ni1 O2 2.089(2)
Cl1 C5 1.742(3)
Cl2 C17 1.731(3)
N1 C7 1.329(3)
N1 C1 1.352(3)
N2 C19 1.340(3)
N2 C13 1.360(3)
O1 C2 1.269(3)
O2 C8 1.256(3)
O4 C20 1.256(3)
O3 C14 1.269(3)
C6 C5 1.358(4)
C6 C1 1.415(3)
C8 C9 1.447(4)
C8 C7 1.483(3)
C13 C18 1.423(3)
C13 C14 1.458(3)
C12 C11 1.344(4)
C12 C7 1.426(3)
C1 C2 1.461(4)
C17 C18 1.344(3)
C17 C16 1.417(4)
C24 C23 1.349(3)
C24 C19 1.431(3)
C11 C10 1.436(4)
C2 C3 1.427(4)
C5 C4 1.411(4)
C9 C10 1.352(4)
C14 C15 1.423(4)
C22 C21 1.353(4)
C22 C23 1.431(4)
C16 C15 1.343(4)
C20 C21 1.447(3)
C20 C19 1.480(3)
C3 C4 1.350(4)

loop_
_platon_squeeze_void_nr
_platon_squeeze_void_average_x
_platon_squeeze_void_average_y
_platon_squeeze_void_average_z
_platon_squeeze_void_volume
_platon_squeeze_void_count_electrons
_platon_squeeze_void_content
1 0.056 0.113 0.635 15 0 ' '
2 0.500 0.500 0.500 296 28 ' '
3 0.943 0.887 0.365 15 0 ' '
